data_4313382
loop_
_publ_author_name
'Satoru Habe'
'Teppei Yamada'
'Takuya Nankawa'
'Jun Mizutani'
'Masaki Murata'
'Hiroshi Nishihara'

_publ_section_title
;
 Synthesis, Structure, and Dissociation Equilibrium of
 [Co(\h5-C5H5)(Se2C6H4)]2, a Novel Metalladiselenolene Complex
;
_journal_name_full 'Inorganic Chemistry'
_journal_page_first 1952
_journal_page_last 1955
_journal_paper_doi 10.1021/ic025865n
_journal_volume 42
_journal_year 2003
_chemical_formula_moiety 'C11 H9 Co Se2 '
_chemical_formula_sum 'C11 H9 Co Se2'
_chemical_formula_weight 358.05
_space_group_IT_number 14
_symmetry_cell_setting monoclinic
_symmetry_Int_Tables_number 14
_symmetry_space_group_name_Hall '-P 2ybc'
_symmetry_space_group_name_H-M 'P 1 21/c 1'
_cell_angle_alpha 90
_cell_angle_beta 111.491(1)
_cell_angle_gamma 90
_cell_formula_units_Z 4
_cell_length_a 9.3346(5)
_cell_length_b 11.6477(9)
_cell_length_c 10.2179(5)
_cell_measurement_reflns_used 3206
_cell_measurement_temperature 293.1
_cell_measurement_theta_max 12.5
_cell_measurement_theta_min 1.9
_cell_volume 1033.72(11)
_computing_cell_refinement CrystalClear
_computing_data_collection CrystalClear
_computing_data_reduction CrystalStructure
_computing_publication_material 'CrystalStructure Ver. 2.00'
_computing_structure_refinement CRYSTALS
_computing_structure_solution SIR97
_diffrn_detector_area_resol_mean 7.32
_diffrn_measured_fraction_theta_full 0.9953
_diffrn_measured_fraction_theta_max 0.9953
_diffrn_measurement_device_type 'Rigaku Mercury'
_diffrn_measurement_method \w
_diffrn_radiation_type 'Mo K\a'
_diffrn_radiation_wavelength 0.7107
_diffrn_reflns_av_R_equivalents 0.045
_diffrn_reflns_limit_h_max 10
_diffrn_reflns_limit_h_min -11
_diffrn_reflns_limit_k_max 11
_diffrn_reflns_limit_k_min -13
_diffrn_reflns_limit_l_max 12
_diffrn_reflns_limit_l_min -12
_diffrn_reflns_number 7798
_diffrn_reflns_theta_full 25.01
_diffrn_reflns_theta_max 25.01
_exptl_absorpt_coefficient_mu 8.655
_exptl_absorpt_correction_T_max 0.000
_exptl_absorpt_correction_T_min 0.000
_exptl_absorpt_correction_type none
_exptl_crystal_colour colorless
_exptl_crystal_density_diffrn 2.300
_exptl_crystal_density_method 'not measured'
_exptl_crystal_description prism
_exptl_crystal_size_max 0.20
_exptl_crystal_size_mid 0.20
_exptl_crystal_size_min 0.20
_refine_diff_density_max 1.00
_refine_diff_density_min -0.95
_refine_ls_extinction_method none
_refine_ls_goodness_of_fit_ref 0.806
_refine_ls_hydrogen_treatment refall
_refine_ls_number_parameters 163
_refine_ls_number_reflns 1805
_refine_ls_R_factor_gt 0.0260
_refine_ls_shift/su_max 0.0010
_refine_ls_structure_factor_coef Fsqd
_refine_ls_weighting_details 'w = 1/\s^2^(Fo^2^)'
_refine_ls_weighting_scheme sigma
_refine_ls_wR_factor_ref 0.0720
_reflns_number_gt 1421
_reflns_number_total 1902
_reflns_threshold_expression F^2^>2.0\s(F^2^)
_cod_data_source_file ic025865nsi20021217_090428.cif
_cod_data_source_block '__1'
_cod_original_cell_volume 1033.72(10)
_cod_original_formula_sum 'C11 H9 Co Se2 '
_cod_database_code 4313382

loop_
_symmetry_equiv_pos_as_xyz
x,y,z
-x,-y,-z
-x,y+1/2,-z+1/2
x,-y+1/2,z+1/2

loop_
_atom_site_label
_atom_site_type_symbol
_atom_site_fract_x
_atom_site_fract_y
_atom_site_fract_z
_atom_site_U_iso_or_equiv
_atom_site_adp_type
_atom_site_occupancy
_atom_site_symmetry_multiplicity
_atom_site_calc_flag
_atom_site_refinement_flags
_atom_site_disorder_assembly
_atom_site_disorder_group
Se1 Se 0.19290(6) -0.02061(4) 0.29728(5) 0.0204(2) Uani 1.00 1 d . . .
Se2 Se 0.03258(5) 0.13594(4) 0.00574(5) 0.01394(13) Uani 1.00 1 d . . .
Co1 Co -0.06041(7) 0.01474(5) 0.13922(7) 0.0137(2) Uani 1.00 1 d . . .
C1 C 0.3053(6) 0.1006(4) 0.2538(5) 0.0181(13) Uani 1.00 1 d . . .
C2 C 0.4587(6) 0.1233(5) 0.3414(5) 0.021(1) Uani 1.00 1 d . . .
C3 C 0.5390(6) 0.2114(5) 0.3091(6) 0.027(2) Uani 1.00 1 d . . .
C4 C 0.4705(6) 0.2791(5) 0.1908(6) 0.025(2) Uani 1.00 1 d . . .
C5 C 0.3210(6) 0.2578(5) 0.1034(6) 0.021(2) Uani 1.00 1 d . . .
C6 C 0.2393(5) 0.1680(4) 0.1356(5) 0.0141(12) Uani 1.00 1 d . . .
C7 C -0.2951(6) 0.0410(5) 0.0694(6) 0.024(2) Uani 1.00 1 d . . .
C8 C -0.2551(6) -0.0551(5) 0.1592(6) 0.023(2) Uani 1.00 1 d . . .
C9 C -0.1532(6) -0.0205(5) 0.2915(6) 0.023(2) Uani 1.00 1 d . . .
C10 C -0.1290(7) 0.0992(5) 0.2855(6) 0.027(2) Uani 1.00 1 d . . .
C11 C -0.2191(6) 0.1372(5) 0.1480(6) 0.027(2) Uani 1.00 1 d . . .
H1 H 0.510(6) 0.081(4) 0.417(5) 0.02(1) Uiso 1.00 1 c . . .
H2 H 0.632(5) 0.227(4) 0.364(5) 0.006(12) Uiso 1.00 1 c . . .
H3 H 0.518(5) 0.337(4) 0.172(5) 0.009(13) Uiso 1.00 1 c . . .
H4 H 0.275(6) 0.301(5) 0.029(6) 0.03(2) Uiso 1.00 1 c . . .
H5 H -0.345(5) 0.044(4) -0.008(5) 0.002(13) Uiso 1.00 1 c . . .
H6 H -0.284(5) -0.124(4) 0.138(5) 0.011(13) Uiso 1.00 1 c . . .
H7 H -0.105(6) -0.067(5) 0.369(6) 0.04(2) Uiso 1.00 1 c . . .
H8 H -0.080(6) 0.138(5) 0.346(6) 0.03(2) Uiso 1.00 1 c . . .
H9 H -0.218(6) 0.216(5) 0.121(5) 0.03(2) Uiso 1.00 1 c . . .

loop_
_atom_site_aniso_label
_atom_site_aniso_U_11
_atom_site_aniso_U_22
_atom_site_aniso_U_33
_atom_site_aniso_U_12
_atom_site_aniso_U_13
_atom_site_aniso_U_23
Se1 0.0155(3) 0.0215(3) 0.0206(3) -0.0012(2) 0.0022(2) 0.0057(2)
Se2 0.0138(3) 0.0113(3) 0.0179(3) 0.0006(2) 0.0073(2) 0.0018(2)
Co1 0.0129(4) 0.0147(4) 0.0151(4) -0.0002(3) 0.0069(3) 0.0005(3)
C1 0.018(3) 0.019(3) 0.020(3) -0.003(2) 0.012(2) -0.008(2)
C2 0.017(3) 0.025(3) 0.017(3) 0.001(2) 0.003(2) -0.005(2)
C3 0.013(3) 0.039(3) 0.030(3) -0.013(3) 0.009(3) -0.020(3)
C4 0.030(3) 0.021(3) 0.033(3) -0.014(3) 0.024(3) -0.012(3)
C5 0.027(3) 0.019(3) 0.024(3) -0.004(2) 0.016(3) -0.008(2)
C6 0.012(2) 0.014(2) 0.018(3) 0.003(2) 0.008(2) -0.004(2)
C7 0.011(3) 0.042(4) 0.018(3) 0.002(3) 0.006(2) -0.004(3)
C8 0.022(3) 0.026(3) 0.028(3) -0.006(3) 0.018(3) -0.006(3)
C9 0.023(3) 0.027(3) 0.024(3) -0.008(3) 0.017(3) -0.003(3)
C10 0.027(3) 0.033(3) 0.028(3) -0.010(3) 0.018(3) -0.019(3)
C11 0.025(3) 0.027(3) 0.039(4) 0.001(3) 0.025(3) -0.002(3)

loop_
_atom_type_symbol
_atom_type_description
_atom_type_scat_dispersion_real
_atom_type_scat_dispersion_imag
_atom_type_scat_source
Co Co 0.339 1.112
;
International Tables for Crystallography
(1992, Vol. C, Tables 4.2.6.8 and 6.1.1.4)
;
Se Se -0.290 2.459
;
International Tables for Crystallography
(1992, Vol. C, Tables 4.2.6.8 and 6.1.1.4)
;
C C 0.006 0.003
;
International Tables for Crystallography
(1992, Vol. C, Tables 4.2.6.8 and 6.1.1.4)
;
H H 0.000 0.000
;
International Tables for Crystallography
(1992, Vol. C, Table 6.1.1.4)
;

loop_
_geom_angle_atom_site_label_1
_geom_angle_site_symmetry_1
_geom_angle_atom_site_label_2
_geom_angle_site_symmetry_2
_geom_angle_atom_site_label_3
_geom_angle_site_symmetry_3
_geom_angle
_geom_angle_publ_flag
Co1 . Se1 . C1 . 102.13(15) yes
Co1 . Se2 . C6 . 101.93(14) yes
Se1 . Co1 . Se2 . 90.66(3) yes
Se1 . Co1 . C7 . 158.92(16) yes
Se2 . Co1 . C7 . 106.42(17) yes
Se1 . Co1 . C8 . 124.05(16) yes
Se2 . Co1 . C8 . 145.28(16) yes
C7 . Co1 . C8 . 39.9(2) yes
Se1 . Co1 . C9 . 92.34(16) yes
Se2 . Co1 . C9 . 154.16(15) yes
C7 . Co1 . C9 . 66.9(2) yes
C8 . Co1 . C9 . 39.4(2) yes
Se1 . Co1 . C10 . 94.92(17) yes
Se2 . Co1 . C10 . 114.31(17) yes
C7 . Co1 . C10 . 67.1(2) yes
C8 . Co1 . C10 . 66.5(2) yes
C9 . Co1 . C10 . 39.9(2) yes
Se1 . Co1 . C11 . 129.81(17) yes
Se2 . Co1 . C11 . 91.93(15) yes
C7 . Co1 . C11 . 39.7(2) yes
C8 . Co1 . C11 . 66.4(2) yes
C9 . Co1 . C11 . 66.7(2) yes
C10 . Co1 . C11 . 39.9(2) yes
Se1 . C1 . C2 . 120.6(4) yes
Se1 . C1 . C6 . 121.2(4) yes
C2 . C1 . C6 . 118.2(4) yes
C1 . C2 . C3 . 120.1(5) yes
C1 . C2 . H1 . 123.1(32) no
C3 . C2 . H1 . 116.7(32) no
C2 . C3 . C4 . 120.9(5) yes
C2 . C3 . H2 . 120.6(31) no
C4 . C3 . H2 . 118.4(30) no
C3 . C4 . C5 . 119.8(5) yes
C3 . C4 . H3 . 121.9(31) no
C5 . C4 . H3 . 118.2(31) no
C4 . C5 . C6 . 119.4(5) yes
C4 . C5 . H4 . 120.7(35) no
C6 . C5 . H4 . 119.8(35) no
Se2 . C6 . C1 . 120.2(3) yes
Se2 . C6 . C5 . 118.3(4) yes
C1 . C6 . C5 . 121.5(4) yes
Co1 . C7 . C8 . 70.3(3) yes
Co1 . C7 . C11 . 70.9(3) yes
C8 . C7 . C11 . 107.6(5) yes
Co1 . C7 . H5 . 122.7(35) no
C8 . C7 . H5 . 128.8(36) no
C11 . C7 . H5 . 123.5(36) no
Co1 . C8 . C7 . 69.9(3) yes
Co1 . C8 . C9 . 70.8(3) yes
C7 . C8 . C9 . 108.9(5) yes
Co1 . C8 . H6 . 123.9(33) no
C7 . C8 . H6 . 127.3(33) no
C9 . C8 . H6 . 123.8(33) no
Co1 . C9 . C8 . 69.9(3) yes
Co1 . C9 . C10 . 70.0(3) yes
C8 . C9 . C10 . 107.8(5) yes
Co1 . C9 . H7 . 123.6(35) no
C8 . C9 . H7 . 127.1(36) no
C10 . C9 . H7 . 125.1(36) no
Co1 . C10 . C9 . 70.2(3) yes
Co1 . C10 . C11 . 70.3(3) yes
C9 . C10 . C11 . 107.7(5) yes
Co1 . C10 . H8 . 127.1(42) no
C9 . C10 . H8 . 127.0(43) no
C11 . C10 . H8 . 125.3(42) no
Co1 . C11 . C7 . 69.4(3) yes
Co1 . C11 . C10 . 69.9(3) yes
C7 . C11 . C10 . 108.0(5) yes
Co1 . C11 . H9 . 123.7(32) no
C7 . C11 . H9 . 130.7(33) no
C10 . C11 . H9 . 121.3(32) no

loop_
_geom_bond_atom_site_label_1
_geom_bond_site_symmetry_1
_geom_bond_atom_site_label_2
_geom_bond_site_symmetry_2
_geom_bond_distance
_geom_bond_publ_flag
Se1 . Co1 . 2.3602(8) yes
Se1 . C1 . 1.906(5) yes
Se2 . Co1 . 2.3396(8) yes
Se2 . C6 . 1.936(5) yes
Co1 . C7 . 2.063(5) yes
Co1 . C8 . 2.068(5) yes
Co1 . C9 . 2.080(5) yes
Co1 . C10 . 2.077(5) yes
Co1 . C11 . 2.082(5) yes
C1 . C2 . 1.408(7) yes
C1 . C6 . 1.382(7) yes
C2 . C3 . 1.380(8) yes
C2 . H1 . 0.90(5) no
C3 . C4 . 1.388(8) yes
C3 . H2 . 0.87(5) no
C4 . C5 . 1.376(7) yes
C4 . H3 . 0.87(5) no
C5 . C6 . 1.403(7) yes
C5 . H4 . 0.88(5) no
C7 . C8 . 1.408(8) yes
C7 . C11 . 1.409(8) yes
C7 . H5 . 0.76(5) no
C8 . C9 . 1.398(8) yes
C8 . H6 . 0.85(5) no
C9 . C10 . 1.417(8) yes
C9 . H7 . 0.93(5) no
C10 . C11 . 1.418(8) yes
C10 . H8 . 0.76(5) no
C11 . H9 . 0.96(5) no

loop_
_geom_contact_atom_site_label_1
_geom_contact_site_symmetry_1
_geom_contact_atom_site_label_2
_geom_contact_site_symmetry_2
_geom_contact_distance
_geom_contact_publ_flag
Se1 . Se2 . 3.3424(7) yes
Se1 . Se2 2_555 3.3236(7) yes
Se1 . Co1 . 2.3602(8) yes
Se1 . C1 . 1.906(5) yes
Se1 . C2 . 2.890(5) yes
Se1 . C6 . 2.876(5) yes
Se1 . C9 . 3.209(5) yes
Se1 . C10 . 3.275(6) yes
Se1 . H1 . 3.00(5) no
Se1 . H1 2_656 3.28(5) no
Se1 . H3 3_645 3.09(5) no
Se1 . H4 4_555 3.37(5) no
Se1 . H7 . 3.17(5) no
Se1 . H8 . 3.32(5) no
Se1 . H9 3_545 3.17(5) no
Se2 . Se2 2_555 3.2186(9) yes
Se2 . Co1 . 2.3396(8) yes
Se2 . Co1 2_555 2.3713(8) yes
Se2 . C1 . 2.889(5) yes
Se2 . C5 . 2.879(5) yes
Se2 . C6 . 1.936(5) yes
Se2 . C7 . 3.530(5) yes
Se2 . C7 2_555 3.496(5) yes
Se2 . C8 2_555 3.256(5) yes
Se2 . C11 . 3.184(5) yes
Se2 . H4 . 2.92(5) no
Se2 . H5 2_555 3.58(5) no
Se2 . H6 2_555 3.20(5) no
Se2 . H8 4_554 3.08(5) no
Se2 . H9 . 3.12(5) no
Co1 . Co1 2_555 3.4401(13) yes
Co1 . C1 . 3.331(5) yes
Co1 . C6 . 3.331(5) yes
Co1 . C6 2_555 3.430(5) yes
Co1 . C7 . 2.063(5) yes
Co1 . C8 . 2.068(5) yes
Co1 . C9 . 2.080(5) yes
Co1 . C10 . 2.077(5) yes
Co1 . C11 . 2.082(5) yes
Co1 . H5 . 2.55(5) no
Co1 . H6 . 2.64(5) no
Co1 . H7 . 2.71(6) no
Co1 . H8 . 2.61(5) no
Co1 . H9 . 2.73(5) no
C1 . C2 . 1.408(7) yes
C1 . C3 . 2.416(7) yes
C1 . C4 . 2.800(7) yes
C1 . C5 . 2.429(7) yes
C1 . C6 . 1.382(7) yes
C1 . H1 . 2.04(5) no
C1 . H2 . 3.20(5) no
C1 . H3 3_645 3.44(5) no
C1 . H4 . 3.22(5) no
C1 . H4 4_555 3.14(5) no
C1 . H5 2_555 3.16(5) no
C1 . H6 3_555 3.42(5) no
C2 . C3 . 1.380(8) yes
C2 . C4 . 2.408(8) yes
C2 . C5 . 2.781(8) yes
C2 . C6 . 2.394(7) yes
C2 . H1 . 0.90(5) no
C2 . H1 2_656 3.36(5) no
C2 . H2 . 1.97(5) no
C2 . H3 . 3.19(5) no
C2 . H3 3_645 3.35(5) no
C2 . H3 4_555 3.25(4) no
C2 . H4 4_555 3.13(5) no
C2 . H6 3_555 3.40(5) no
C3 . C4 . 1.388(8) yes
C3 . C5 . 2.391(8) yes
C3 . C6 . 2.755(7) yes
C3 . C10 1_655 3.453(8) yes
C3 . C11 1_655 3.358(7) yes
C3 . H1 . 1.95(5) no
C3 . H2 . 0.87(5) no
C3 . H3 . 1.99(5) no
C3 . H4 . 3.19(5) no
C3 . H5 4_655 3.37(5) no
C3 . H6 3_555 3.25(5) no
C3 . H8 1_655 3.55(5) no
C3 . H9 1_655 3.47(5) no
C3 . H9 4_655 3.28(5) no
C4 . C5 . 1.376(7) yes
C4 . C6 . 2.399(7) yes
C4 . C8 3_555 3.519(7) yes
C4 . C11 1_655 3.499(7) yes
C4 . H1 . 3.19(5) no
C4 . H1 4_554 3.37(5) no
C4 . H2 . 1.96(5) no
C4 . H3 . 0.87(5) no
C4 . H4 . 1.98(5) no
C4 . H5 4_655 3.58(5) no
C4 . H6 3_555 3.09(5) no
C4 . H9 1_655 3.33(5) no
C5 . C6 . 1.403(7) yes
C5 . C8 2_555 3.455(7) yes
C5 . C8 3_555 3.479(7) yes
C5 . C9 3_555 3.393(7) yes
C5 . H1 4_554 3.57(5) no
C5 . H2 . 3.16(5) no
C5 . H3 . 1.94(5) no
C5 . H4 . 0.88(5) no
C5 . H6 2_555 2.83(5) no
C5 . H6 3_555 3.10(5) no
C5 . H7 3_555 2.95(5) no
C6 . C7 2_555 3.374(7) yes
C6 . C8 2_555 3.339(7) yes
C6 . H1 . 3.22(5) no
C6 . H3 . 3.17(5) no
C6 . H4 . 1.99(5) no
C6 . H5 2_555 3.12(5) no
C6 . H6 2_555 3.02(5) no
C6 . H6 3_555 3.26(5) no
C6 . H7 3_555 3.33(5) no
C7 . C8 . 1.408(8) yes
C7 . C9 . 2.283(8) yes
C7 . C10 . 2.287(8) yes
C7 . C11 . 1.409(8) yes
C7 . H2 4_454 3.33(5) no
C7 . H5 . 0.76(5) no
C7 . H5 2_455 3.33(5) no
C7 . H6 . 2.04(5) no
C7 . H7 . 3.18(6) no
C7 . H8 . 3.02(5) no
C7 . H9 . 2.16(5) no
C8 . C9 . 1.398(8) yes
C8 . C10 . 2.274(8) yes
C8 . C11 . 2.274(8) yes
C8 . H4 2_555 3.42(5) no
C8 . H5 . 1.97(5) no
C8 . H5 2_455 3.48(5) no
C8 . H6 . 0.85(5) no
C8 . H7 . 2.09(6) no
C8 . H8 . 3.01(5) no
C8 . H9 . 3.21(5) no
C9 . C10 . 1.417(8) yes
C9 . C11 . 2.289(8) yes
C9 . H4 3_545 3.24(5) no
C9 . H5 . 3.02(5) no
C9 . H6 . 2.00(5) no
C9 . H7 . 0.93(5) no
C9 . H7 2_556 3.57(6) no
C9 . H8 . 1.97(5) no
C9 . H9 . 3.19(6) no
C10 . C11 . 1.418(8) yes
C10 . H2 1_455 3.03(4) no
C10 . H5 . 3.01(5) no
C10 . H6 . 3.09(5) no
C10 . H7 . 2.09(6) no
C10 . H7 2_556 3.42(6) no
C10 . H8 . 0.76(5) no
C10 . H9 . 2.08(5) no
C11 . H2 1_455 3.19(4) no
C11 . H2 4_454 3.14(5) no
C11 . H3 1_455 3.46(4) no
C11 . H5 . 1.93(5) no
C11 . H6 . 3.10(5) no
C11 . H7 . 3.18(6) no
C11 . H8 . 1.96(5) no
C11 . H9 . 0.96(5) no
H1 . H1 2_656 2.6(1) no
H1 . H2 . 2.23(7) no
H1 . H3 3_645 2.96(7) no
H1 . H3 4_555 2.75(7) no
H1 . H4 4_555 3.14(7) no
H1 . H9 4_655 3.54(7) no
H2 . H3 . 2.26(6) no
H2 . H5 4_655 2.94(6) no
H2 . H8 1_655 2.95(7) no
H2 . H9 1_655 3.27(7) no
H2 . H9 4_655 2.57(7) no
H3 . H4 . 2.24(7) no
H3 . H5 4_655 3.35(6) no
H3 . H6 3_555 3.44(6) no
H3 . H9 1_655 3.05(7) no
H4 . H6 2_555 2.70(7) no
H4 . H6 3_555 3.48(7) no
H4 . H7 3_555 2.68(7) no
H4 . H8 4_554 3.23(8) no
H5 . H5 2_455 3.12(9) no
H5 . H6 . 2.40(7) no
H5 . H6 2_455 3.36(7) no
H5 . H9 . 2.45(7) no
H6 . H7 . 2.43(7) no
H7 . H7 2_556 3.10(11) no
H7 . H8 . 2.41(8) no
H7 . H8 2_556 2.91(8) no
H8 . H9 . 2.36(7) no

loop_
_geom_torsion_atom_site_label_1
_geom_torsion_site_symmetry_1
_geom_torsion_atom_site_label_2
_geom_torsion_site_symmetry_2
_geom_torsion_atom_site_label_3
_geom_torsion_site_symmetry_3
_geom_torsion_atom_site_label_4
_geom_torsion_site_symmetry_4
_geom_torsion
_geom_torsion_publ_flag
C1 . Se1 . Co1 . Se2 . 16.2(5) yes
C1 . Se1 . Co1 . C7 . -128.5(8) yes
C1 . Se1 . Co1 . C8 . -163.2(5) yes
C1 . Se1 . Co1 . C9 . -138.1(6) yes
C1 . Se1 . Co1 . C10 . -98.3(6) yes
C1 . Se1 . Co1 . C11 . -76.9(7) yes
Co1 . Se1 . C1 . C2 . 169.0(7) yes
Co1 . Se1 . C1 . C6 . -11.4(8) yes
C6 . Se2 . Co1 . Se1 . -17.1(5) yes
C6 . Se2 . Co1 . C7 . 150.3(6) yes
C6 . Se2 . Co1 . C8 . 161.9(5) yes
C6 . Se2 . Co1 . C9 . 79.6(9) yes
C6 . Se2 . Co1 . C10 . 78.6(6) yes
C6 . Se2 . Co1 . C11 . 112.7(6) yes
Co1 . Se2 . C6 . C1 . 15.7(7) yes
Co1 . Se2 . C6 . C5 . -166.7(6) yes
Se1 . Co1 . C7 . C8 . -47.4(13) yes
Se1 . Co1 . C7 . C11 . 70.4(12) yes
Se2 . Co1 . C7 . C8 . 169.7(5) yes
Se2 . Co1 . C7 . C11 . -72.6(6) yes
C8 . Co1 . C7 . C8 . 0.0(5) yes
C8 . Co1 . C7 . C11 . 117.7(9) yes
C9 . Co1 . C7 . C8 . -36.9(6) yes
C9 . Co1 . C7 . C11 . 80.9(7) yes
C10 . Co1 . C7 . C8 . -80.3(7) yes
C10 . Co1 . C7 . C11 . 37.4(6) yes
C11 . Co1 . C7 . C8 . -117.7(9) yes
C11 . Co1 . C7 . C11 . 0.0(5) yes
Se1 . Co1 . C8 . C7 . 161.4(4) yes
Se1 . Co1 . C8 . C9 . 41.8(7) yes
Se2 . Co1 . C8 . C7 . -17.5(9) yes
Se2 . Co1 . C8 . C9 . -137.1(5) yes
C7 . Co1 . C8 . C7 . 0.0(5) yes
C7 . Co1 . C8 . C9 . -119.6(9) yes
C9 . Co1 . C8 . C7 . 119.6(9) yes
C9 . Co1 . C8 . C9 . 0.0(5) yes
C10 . Co1 . C8 . C7 . 81.8(7) yes
C10 . Co1 . C8 . C9 . -37.8(6) yes
C11 . Co1 . C8 . C7 . 38.1(6) yes
C11 . Co1 . C8 . C9 . -81.5(7) yes
Se1 . Co1 . C9 . C8 . -146.5(5) yes
Se1 . Co1 . C9 . C10 . 94.9(5) yes
Se2 . Co1 . C9 . C8 . 117.2(7) yes
Se2 . Co1 . C9 . C10 . -1.5(11) yes
C7 . Co1 . C9 . C8 . 37.3(6) yes
C7 . Co1 . C9 . C10 . -81.4(7) yes
C8 . Co1 . C9 . C8 . 0.0(5) yes
C8 . Co1 . C9 . C10 . -118.7(9) yes
C10 . Co1 . C9 . C8 . 118.7(9) yes
C10 . Co1 . C9 . C10 . 0.0(5) yes
C11 . Co1 . C9 . C8 . 80.7(7) yes
C11 . Co1 . C9 . C10 . -38.0(6) yes
Se1 . Co1 . C10 . C9 . -87.8(5) yes
Se1 . Co1 . C10 . C11 . 154.1(5) yes
Se2 . Co1 . C10 . C9 . 179.3(4) yes
Se2 . Co1 . C10 . C11 . 61.1(6) yes
C7 . Co1 . C10 . C9 . 80.9(7) yes
C7 . Co1 . C10 . C11 . -37.3(6) yes
C8 . Co1 . C10 . C9 . 37.4(6) yes
C8 . Co1 . C10 . C11 . -80.8(7) yes
C9 . Co1 . C10 . C9 . 0.0(5) yes
C9 . Co1 . C10 . C11 . -118.2(9) yes
C11 . Co1 . C10 . C9 . 118.2(9) yes
C11 . Co1 . C10 . C11 . 0.0(5) yes
Se1 . Co1 . C11 . C7 . -153.8(4) yes
Se1 . Co1 . C11 . C10 . -34.5(8) yes
Se2 . Co1 . C11 . C7 . 113.7(5) yes
Se2 . Co1 . C11 . C10 . -127.0(5) yes
C7 . Co1 . C11 . C7 . 0.0(5) yes
C7 . Co1 . C11 . C10 . 119.3(9) yes
C8 . Co1 . C11 . C7 . -38.2(6) yes
C8 . Co1 . C11 . C10 . 81.0(7) yes
C9 . Co1 . C11 . C7 . -81.3(7) yes
C9 . Co1 . C11 . C10 . 38.0(6) yes
C10 . Co1 . C11 . C7 . -119.3(9) yes
C10 . Co1 . C11 . C10 . 0.0(5) yes
Se1 . C1 . C2 . C3 . -179.9(5) yes
C6 . C1 . C2 . C3 . 0.5(10) yes
Se1 . C1 . C6 . Se2 . -2.9(6) yes
Se1 . C1 . C6 . C5 . 179.6(5) yes
C2 . C1 . C6 . Se2 . 176.7(5) yes
C2 . C1 . C6 . C5 . -0.8(11) yes
C1 . C2 . C3 . C4 . 0.2(11) yes
C2 . C3 . C4 . C5 . -0.6(12) yes
C3 . C4 . C5 . C6 . 0.3(12) yes
C4 . C5 . C6 . Se2 . -177.2(6) yes
C4 . C5 . C6 . C1 . 0.4(11) yes
Co1 . C7 . C8 . Co1 . 0.00(5) yes
Co1 . C7 . C8 . C9 . 60.2(5) yes
C11 . C7 . C8 . Co1 . -61.3(6) yes
C11 . C7 . C8 . C9 . -1.1(9) yes
Co1 . C7 . C11 . Co1 . 0.00(5) yes
Co1 . C7 . C11 . C10 . -59.4(6) yes
C8 . C7 . C11 . Co1 . 61.0(6) yes
C8 . C7 . C11 . C10 . 1.5(9) yes
Co1 . C8 . C9 . Co1 . 0.00(5) yes
Co1 . C8 . C9 . C10 . 59.9(5) yes
C7 . C8 . C9 . Co1 . -59.7(6) yes
C7 . C8 . C9 . C10 . 0.3(10) yes
Co1 . C9 . C10 . Co1 . 0.00(5) yes
Co1 . C9 . C10 . C11 . 60.6(6) yes
C8 . C9 . C10 . Co1 . -59.9(6) yes
C8 . C9 . C10 . C11 . 0.7(9) yes
Co1 . C10 . C11 . Co1 . 0.00(5) yes
Co1 . C10 . C11 . C7 . 59.1(6) yes
C9 . C10 . C11 . Co1 . -60.5(6) yes
C9 . C10 . C11 . C7 . -1.4(9) yes
